data_7031962
loop_
_publ_author_name
'Garc\'ia-Rodr\'iguez, Ra\'ul'
'Bullock, Thomas H.'
'McPartlin, Mary'
'Wright, Dominic S.'

_publ_section_title
;
 Synthesis and structures of tris(2-pyridyl)aluminate sandwich compounds
 [{RAl(2-py')2}2M] (py' = 2-pyridyl, M = Ca, Mn, Fe).
;
_journal_issue 37
_journal_name_full 'Dalton transactions (Cambridge, England : 2003)'
_journal_page_first 14045
_journal_page_last 14053
_journal_paper_doi 10.1039/c4dt00951g
_journal_volume 43
_journal_year 2014
_chemical_formula_moiety 'C38 H42 Al2 Fe N6'
_chemical_formula_sum 'C38 H42 Al2 Fe N6'
_chemical_formula_weight 692.59
_chemical_name_systematic
; 
 ? 
;
_space_group_IT_number 146
_symmetry_cell_setting trigonal
_symmetry_space_group_name_Hall 'R 3'
_symmetry_space_group_name_H-M 'R 3 :H'
_atom_sites_solution_hydrogens geom
_atom_sites_solution_primary direct
_atom_sites_solution_secondary difmap
_audit_creation_method SHELXL-97
_cell_angle_alpha 90.00
_cell_angle_beta 90.00
_cell_angle_gamma 120.00
_cell_formula_units_Z 3
_cell_length_a 12.432(2)
_cell_length_b 12.432(2)
_cell_length_c 19.172(4)
_cell_measurement_reflns_used 19889
_cell_measurement_temperature 180(2)
_cell_measurement_theta_max 27.48
_cell_measurement_theta_min 1.02
_cell_volume 2566.1(8)
_computing_cell_refinement 'HKL Scalepack (Otwinowski & Minor 1997)'
_computing_data_collection 'Collect (Nonius B.V. 1998)'
_computing_data_reduction
;
 HKL Denzo and Scalepack (Otwinowski & Minor 1997)
;
_computing_publication_material 'SHELXL-97 (Sheldrick 1997)'
_computing_structure_refinement 'SHELXL-97 (Sheldrick 1997)'
_computing_structure_solution 'SIR-92 (Altomare et al. 1994)'
_diffrn_ambient_temperature 180(2)
_diffrn_measured_fraction_theta_full 0.992
_diffrn_measured_fraction_theta_max 0.992
_diffrn_measurement_device_type 'Nonius Kappa CCD'
_diffrn_measurement_method 'Thin slice \w and \f scans'
_diffrn_radiation_source 'fine-focus sealed tube'
_diffrn_radiation_type MoK\a
_diffrn_radiation_wavelength 0.71073
_diffrn_reflns_av_R_equivalents 0.0334
_diffrn_reflns_av_sigmaI/netI 0.0343
_diffrn_reflns_limit_h_max 16
_diffrn_reflns_limit_h_min -16
_diffrn_reflns_limit_k_max 16
_diffrn_reflns_limit_k_min -16
_diffrn_reflns_limit_l_max 24
_diffrn_reflns_limit_l_min -19
_diffrn_reflns_number 6085
_diffrn_reflns_theta_full 27.46
_diffrn_reflns_theta_max 27.46
_diffrn_reflns_theta_min 3.93
_exptl_absorpt_coefficient_mu 0.529
_exptl_absorpt_correction_T_max 0.934
_exptl_absorpt_correction_T_min 0.861
_exptl_absorpt_correction_type multi-scan
_exptl_absorpt_process_details
;
multi-scan from symmetry-related measurements 
 Sortav (Blessing 1995)
;
_exptl_crystal_colour red
_exptl_crystal_density_diffrn 1.345
_exptl_crystal_density_method 'not measured'
_exptl_crystal_description block
_exptl_crystal_F_000 1092
_exptl_crystal_size_max 0.18
_exptl_crystal_size_mid 0.18
_exptl_crystal_size_min 0.14
_refine_diff_density_max 2.264
_refine_diff_density_min -1.213
_refine_diff_density_rms 0.169
_refine_ls_abs_structure_details 'Flack H D (1983), Acta Cryst. A39, 876-881'
_refine_ls_abs_structure_Flack 0.47(9)
_refine_ls_extinction_method none
_refine_ls_goodness_of_fit_ref 2.112
_refine_ls_hydrogen_treatment constr
_refine_ls_matrix_type full
_refine_ls_number_parameters 52
_refine_ls_number_reflns 1957
_refine_ls_number_restraints 13
_refine_ls_restrained_S_all 2.105
_refine_ls_R_factor_all 0.1509
_refine_ls_R_factor_gt 0.1381
_refine_ls_shift/su_max 0.002
_refine_ls_shift/su_mean 0.001
_refine_ls_structure_factor_coef Fsqd
_refine_ls_weighting_details 'calc w=1/[\s^2^(Fo^2^)+(0.2000P)^2^+0.0000P] where P=(Fo^2^+2Fc^2^)/3'
_refine_ls_weighting_scheme calc
_refine_ls_wR_factor_gt 0.4168
_refine_ls_wR_factor_ref 0.4458
_reflns_number_gt 1703
_reflns_number_total 1957
_reflns_threshold_expression >2sigma(I)
_cod_data_source_file c4dt00951g2.cif
_cod_data_source_block dw0855
_cod_depositor_comments 'Adding full bibliography for 7031958--7031967.cif.'
_cod_original_cell_volume 2566.0(7)
_cod_original_sg_symbol_H-M R3
_cod_database_code 7031962

loop_
_symmetry_equiv_pos_as_xyz
'x, y, z'
'-y, x-y, z'
'-x+y, -x, z'
'x+2/3, y+1/3, z+1/3'
'-y+2/3, x-y+1/3, z+1/3'
'-x+y+2/3, -x+1/3, z+1/3'
'x+1/3, y+2/3, z+2/3'
'-y+1/3, x-y+2/3, z+2/3'
'-x+y+1/3, -x+2/3, z+2/3'

loop_
_atom_site_label
_atom_site_type_symbol
_atom_site_fract_x
_atom_site_fract_y
_atom_site_fract_z
_atom_site_U_iso_or_equiv
_atom_site_adp_type
_atom_site_occupancy
_atom_site_symmetry_multiplicity
_atom_site_calc_flag
_atom_site_refinement_flags
_atom_site_disorder_assembly
_atom_site_disorder_group
Fe1 Fe 1.0000 0.0000 0.2774(4) 0.0470(7) Uani 1 3 d S . .
Al1 Al 1.0000 0.0000 0.1095(3) 0.064(2) Uani 1 3 d SD . .
Al2 Al 1.0000 0.0000 0.4456(3) 0.0558(18) Uani 1 3 d SD . .
N1 N 1.0002(7) -0.1401(6) 0.2198(5) 0.0620(13) Uiso 1 1 d G . .
C11 C 0.9989(8) -0.1331(7) 0.1475(5) 0.0509(10) Uiso 1 1 d G A .
C12 C 0.9990(8) -0.2259(8) 0.1070(5) 0.0662(13) Uiso 1 1 d G A .
H12 H 0.9981 -0.2211 0.0576 0.079 Uiso 1 1 calc R . .
C13 C 1.0004(7) -0.3256(7) 0.1389(5) 0.077(2) Uiso 1 1 d G A .
H13 H 1.0005 -0.3890 0.1113 0.092 Uiso 1 1 calc R . .
C14 C 1.0017(8) -0.3325(6) 0.2112(5) 0.0662(13) Uiso 1 1 d G A .
H14 H 1.0027 -0.4007 0.2330 0.079 Uiso 1 1 calc R . .
C15 C 1.0016(8) -0.2398(7) 0.2517(5) 0.0509(10) Uiso 1 1 d G A .
H15 H 1.0025 -0.2446 0.3011 0.061 Uiso 1 1 calc R . .
N2 N 1.1368(6) -0.0037(7) 0.3319(5) 0.0620(13) Uiso 1 1 d G . .
C21 C 1.1390(6) 0.0029(8) 0.4043(5) 0.0509(10) Uiso 1 1 d G A .
C22 C 1.2355(7) 0.0035(8) 0.4412(5) 0.0662(13) Uiso 1 1 d G A .
H22 H 1.2370 0.0080 0.4907 0.079 Uiso 1 1 calc R . .
C23 C 1.3299(6) -0.0024(8) 0.4058(5) 0.077(2) Uiso 1 1 d G A .
H23 H 1.3959 -0.0020 0.4310 0.092 Uiso 1 1 calc R . .
C24 C 1.3278(6) -0.0089(9) 0.3333(5) 0.0662(13) Uiso 1 1 d G A .
H24 H 1.3923 -0.0130 0.3091 0.079 Uiso 1 1 calc R . .
C25 C 1.2312(7) -0.0096(8) 0.2964(5) 0.0509(10) Uiso 1 1 d G A .
H25 H 1.2298 -0.0140 0.2470 0.061 Uiso 1 1 calc R . .
C1 C 1.0000 0.0000 0.0116(5) 0.126(4) Uiso 1 3 d SD A -1
H1A H 1.0641 -0.0223 0.0002 0.151 Uiso 0.33 1 calc PR A -1
H1B H 0.9199 -0.0750 0.0002 0.151 Uiso 0.33 1 calc PR A -1
C2 C 1.015(5) 0.091(2) -0.0480(6) 0.126(4) Uiso 0.33 1 d PD A -1
H2A H 1.0982 0.1660 -0.0453 0.151 Uiso 0.33 1 calc PR A -1
H2B H 0.9518 0.1166 -0.0430 0.151 Uiso 0.33 1 calc PR A -1
C3 C 0.999(5) 0.026(4) -0.1193(5) 0.126(4) Uiso 0.33 1 d PD A -1
H3A H 1.0767 0.0267 -0.1319 0.151 Uiso 0.33 1 calc PR A -1
H3B H 0.9315 -0.0621 -0.1161 0.151 Uiso 0.33 1 calc PR A -1
C4 C 0.967(7) 0.094(6) -0.1759(11) 0.126(4) Uiso 0.33 1 d PD A -1
H4A H 0.9777 0.0675 -0.2222 0.189 Uiso 0.33 1 calc PR A -1
H4B H 1.0223 0.1839 -0.1711 0.189 Uiso 0.33 1 calc PR A -1
H4C H 0.8806 0.0743 -0.1702 0.189 Uiso 0.33 1 calc PR A -1
C5 C 1.0000 0.0000 0.5434(7) 0.126(4) Uiso 1 3 d SD B -1
H5A H 0.9105 -0.0465 0.5551 0.151 Uiso 0.33 1 calc PR B -1
H5B H 1.0314 -0.0570 0.5551 0.151 Uiso 0.33 1 calc PR B -1
C6 C 1.056(3) 0.099(2) 0.6018(10) 0.126(4) Uiso 0.33 1 d PD B -1
H6A H 1.0072 0.1423 0.6061 0.151 Uiso 0.33 1 calc PR B -1
H6B H 1.1425 0.1620 0.5899 0.151 Uiso 0.33 1 calc PR B -1
C7 C 1.053(2) 0.036(4) 0.6718(6) 0.126(4) Uiso 0.33 1 d PD B -1
H7A H 0.9693 -0.0368 0.6795 0.151 Uiso 0.33 1 calc PR B -1
H7B H 1.0717 0.0947 0.7108 0.151 Uiso 0.33 1 calc PR B -1
C8 C 1.151(6) -0.007(6) 0.670(2) 0.126(4) Uiso 0.33 1 d PD B -1
H8A H 1.1554 -0.0390 0.7158 0.189 Uiso 0.33 1 calc PR B -1
H8B H 1.2321 0.0637 0.6578 0.189 Uiso 0.33 1 calc PR B -1
H8C H 1.1265 -0.0724 0.6348 0.189 Uiso 0.33 1 calc PR B -1

loop_
_atom_site_aniso_label
_atom_site_aniso_U_11
_atom_site_aniso_U_22
_atom_site_aniso_U_33
_atom_site_aniso_U_23
_atom_site_aniso_U_13
_atom_site_aniso_U_12
Fe1 0.0435(8) 0.0435(8) 0.0542(12) 0.000 0.000 0.0217(4)
Al1 0.065(3) 0.065(3) 0.064(4) 0.000 0.000 0.0323(17)
Al2 0.060(3) 0.060(3) 0.047(4) 0.000 0.000 0.0301(14)

loop_
_atom_type_symbol
_atom_type_description
_atom_type_scat_dispersion_real
_atom_type_scat_dispersion_imag
_atom_type_scat_source
C C 0.0033 0.0016 'International Tables Vol C Tables 4.2.6.8 and 6.1.1.4'
H H 0.0000 0.0000 'International Tables Vol C Tables 4.2.6.8 and 6.1.1.4'
N N 0.0061 0.0033 'International Tables Vol C Tables 4.2.6.8 and 6.1.1.4'
Al Al 0.0645 0.0514 'International Tables Vol C Tables 4.2.6.8 and 6.1.1.4'
Fe Fe 0.3463 0.8444 'International Tables Vol C Tables 4.2.6.8 and 6.1.1.4'

loop_
_geom_angle_atom_site_label_1
_geom_angle_atom_site_label_2
_geom_angle_atom_site_label_3
_geom_angle
_geom_angle_site_symmetry_1
_geom_angle_site_symmetry_3
N2 Fe1 N2 95.5(2) 2_645 .
N2 Fe1 N2 95.5(2) 2_645 3_765
N2 Fe1 N2 95.5(2) . 3_765
N2 Fe1 N1 84.3(3) 2_645 2_645
N2 Fe1 N1 86.1(3) . 2_645
N2 Fe1 N1 178.4(3) 3_765 2_645
N2 Fe1 N1 178.4(3) 2_645 .
N2 Fe1 N1 84.3(3) . .
N2 Fe1 N1 86.1(3) 3_765 .
N1 Fe1 N1 94.0(2) 2_645 .
N2 Fe1 N1 86.1(3) 2_645 3_765
N2 Fe1 N1 178.4(3) . 3_765
N2 Fe1 N1 84.3(3) 3_765 3_765
N1 Fe1 N1 94.0(2) 2_645 3_765
N1 Fe1 N1 94.0(2) . 3_765
C11 Al1 C11 104.8(5) 2_645 .
C11 Al1 C11 104.8(5) 2_645 3_765
C11 Al1 C11 104.8(6) . 3_765
C11 Al1 C1 113.8(5) 2_645 .
C11 Al1 C1 113.8(3) . .
C11 Al1 C1 113.8(5) 3_765 .
C5 Al2 C21 114.8(5) . 3_765
C5 Al2 C21 114.8(5) . 2_645
C21 Al2 C21 103.6(5) 3_765 2_645
C5 Al2 C21 114.8(3) . .
C21 Al2 C21 103.6(5) 3_765 .
C21 Al2 C21 103.6(5) 2_645 .
C11 N1 C15 120.0 . .
C11 N1 Fe1 118.5(3) . .
C15 N1 Fe1 121.5(3) . .
N1 C11 C12 120.0 . .
N1 C11 Al1 117.7(4) . .
C12 C11 Al1 122.3(4) . .
C11 C12 C13 120.0 . .
C11 C12 H12 120.0 . .
C13 C12 H12 120.0 . .
C14 C13 C12 120.0 . .
C14 C13 H13 120.0 . .
C12 C13 H13 120.0 . .
C13 C14 C15 120.0 . .
C13 C14 H14 120.0 . .
C15 C14 H14 120.0 . .
C14 C15 N1 120.0 . .
C14 C15 H15 120.0 . .
N1 C15 H15 120.0 . .
C21 N2 C25 120.0 . .
C21 N2 Fe1 120.6(3) . .
C25 N2 Fe1 119.4(3) . .
N2 C21 C22 120.0 . .
N2 C21 Al2 115.3(4) . .
C22 C21 Al2 124.6(4) . .
C21 C22 C23 120.0 . .
C21 C22 H22 120.0 . .
C23 C22 H22 120.0 . .
C24 C23 C22 120.0 . .
C24 C23 H23 120.0 . .
C22 C23 H23 120.0 . .
C23 C24 C25 120.0 . .
C23 C24 H24 120.0 . .
C25 C24 H24 120.0 . .
C24 C25 N2 120.0 . .
C24 C25 H25 120.0 . .
N2 C25 H25 120.0 . .
C2 C1 Al1 137.5(8) . .
C2 C1 H1A 102.8 . .
Al1 C1 H1A 102.8 . .
C2 C1 H1B 102.8 . .
Al1 C1 H1B 102.8 . .
H1A C1 H1B 105.0 . .
C1 C2 C3 109.40(10) . .
C1 C2 H2A 109.8 . .
C3 C2 H2A 109.8 . .
C1 C2 H2B 109.8 . .
C3 C2 H2B 109.8 . .
H2A C2 H2B 108.2 . .
C4 C3 C2 109.39(10) . .
C4 C3 H3A 109.8 . .
C2 C3 H3A 109.8 . .
C4 C3 H3B 109.8 . .
C2 C3 H3B 109.8 . .
H3A C3 H3B 108.2 . .
C3 C4 H4A 109.5 . .
C3 C4 H4B 109.5 . .
H4A C4 H4B 109.5 . .
C3 C4 H4C 109.5 . .
H4A C4 H4C 109.5 . .
H4B C4 H4C 109.5 . .
C6 C5 Al2 136.2(11) . .
C6 C5 H5A 103.1 . .
Al2 C5 H5A 103.1 . .
C6 C5 H5B 103.1 . .
Al2 C5 H5B 103.1 . .
H5A C5 H5B 105.1 . .
C5 C6 C7 109.39(10) . .
C5 C6 H6A 109.8 . .
C7 C6 H6A 109.8 . .
C5 C6 H6B 109.8 . .
C7 C6 H6B 109.8 . .
H6A C6 H6B 108.2 . .
C6 C7 C8 109.38(10) . .
C6 C7 H7A 109.8 . .
C8 C7 H7A 109.8 . .
C6 C7 H7B 109.8 . .
C8 C7 H7B 109.8 . .
H7A C7 H7B 108.2 . .
C7 C8 H8A 109.5 . .
C7 C8 H8B 109.5 . .
H8A C8 H8B 109.5 . .
C7 C8 H8C 109.5 . .
H8A C8 H8C 109.5 . .
H8B C8 H8C 109.5 . .

loop_
_geom_bond_atom_site_label_1
_geom_bond_atom_site_label_2
_geom_bond_distance
_geom_bond_site_symmetry_2
Fe1 N2 2.017(6) 2_645
Fe1 N2 2.017(6) .
Fe1 N2 2.017(6) 3_765
Fe1 N1 2.063(6) 2_645
Fe1 N1 2.063(6) .
Fe1 N1 2.063(6) 3_765
Al1 C11 1.802(9) 2_645
Al1 C11 1.802(6) .
Al1 C11 1.802(9) 3_765
Al1 C1 1.876(11) .
Al2 C5 1.876(11) .
Al2 C21 1.884(9) 3_765
Al2 C21 1.884(10) 2_645
Al2 C21 1.884(6) .
N1 C11 1.3900 .
N1 C15 1.3900 .
C11 C12 1.3900 .
C12 C13 1.3900 .
C12 H12 0.9500 .
C13 C14 1.3900 .
C13 H13 0.9500 .
C14 C15 1.3900 .
C14 H14 0.9500 .
C15 H15 0.9500 .
N2 C21 1.3900 .
N2 C25 1.3900 .
C21 C22 1.3900 .
C22 C23 1.3900 .
C22 H22 0.9500 .
C23 C24 1.3900 .
C23 H23 0.9500 .
C24 C25 1.3900 .
C24 H24 0.9500 .
C25 H25 0.9500 .
C1 C2 1.5498(10) .
C1 H1A 0.9900 .
C1 H1B 0.9900 .
C2 C3 1.5501(10) .
C2 H2A 0.9900 .
C2 H2B 0.9900 .
C3 C4 1.5500(10) .
C3 H3A 0.9900 .
C3 H3B 0.9900 .
C4 H4A 0.9800 .
C4 H4B 0.9800 .
C4 H4C 0.9800 .
C5 C6 1.5499(11) .
C5 H5A 0.9900 .
C5 H5B 0.9900 .
C6 C7 1.5501(10) .
C6 H6A 0.9900 .
C6 H6B 0.9900 .
C7 C8 1.5501(11) .
C7 H7A 0.9900 .
C7 H7B 0.9900 .
C8 H8A 0.9800 .
C8 H8B 0.9800 .
C8 H8C 0.9800 .
